data_2233076
loop_
_publ_author_name
'Seo, Pil Ja'
'Choi, Hong Dae'
'Son, Byeng Wha'
'Lee, Uk'

_publ_section_title
;
 2-(5-Bromo-3-isopropylsulfanyl-1-benzofuran-2-yl)acetic acid
;
_journal_coeditor_code BG2430
_journal_issue 1
_journal_name_full 'Acta Crystallographica Section E'
_journal_page_first o58
_journal_paper_doi 10.1107/S1600536811052160
_journal_volume 68
_journal_year 2012
_chemical_formula_iupac 'C13 H13 Br O3 S'
_chemical_formula_moiety 'C13 H13 Br O3 S'
_chemical_formula_sum 'C13 H13 Br O3 S'
_chemical_formula_weight 329.20
_chemical_name_systematic
;
2-(5-Bromo-3-isopropylsulfanyl-1-benzofuran-2-yl)acetic acid
;
_space_group_IT_number 2
_symmetry_cell_setting triclinic
_symmetry_space_group_name_Hall '-P 1'
_symmetry_space_group_name_H-M 'P -1'
_atom_sites_solution_hydrogens difmap
_atom_sites_solution_primary direct
_atom_sites_solution_secondary difmap
_cell_angle_alpha 98.415(2)
_cell_angle_beta 102.146(2)
_cell_angle_gamma 110.341(3)
_cell_formula_units_Z 2
_cell_length_a 7.4689(3)
_cell_length_b 9.9449(4)
_cell_length_c 10.0653(4)
_cell_measurement_reflns_used 5830
_cell_measurement_temperature 296(2)
_cell_measurement_theta_max 27.46
_cell_measurement_theta_min 2.25
_cell_volume 665.38(5)
_computing_cell_refinement '<i>SAINT</i> (Bruker, 2009)'
_computing_data_collection '<i>APEX2</i> (Bruker, 2009)'
_computing_data_reduction '<i>SAINT</i> (Bruker, 2009)'
_computing_molecular_graphics '<i>ORTEP-3</i> (Farrugia, 1997) and <i>DIAMOND</i> (Brandenburg, 1998)'
_computing_publication_material '<i>SHELXL97</i> (Sheldrick, 2008)'
_computing_structure_refinement '<i>SHELXL97</i> (Sheldrick, 2008)'
_computing_structure_solution '<i>SHELXS97</i> (Sheldrick, 2008)'
_diffrn_ambient_temperature 296(2)
_diffrn_detector_area_resol_mean 10.0
_diffrn_measured_fraction_theta_full 0.998
_diffrn_measured_fraction_theta_max 0.998
_diffrn_measurement_device_type 'Bruker SMART APEXII CCD'
_diffrn_measurement_method '\f and \w scans'
_diffrn_radiation_monochromator 'graphite multilayer'
_diffrn_radiation_source 'rotating anode'
_diffrn_radiation_type MoK\a
_diffrn_radiation_wavelength 0.71073
_diffrn_reflns_av_R_equivalents 0.0296
_diffrn_reflns_av_sigmaI/netI 0.0260
_diffrn_reflns_limit_h_max 9
_diffrn_reflns_limit_h_min -9
_diffrn_reflns_limit_k_max 12
_diffrn_reflns_limit_k_min -12
_diffrn_reflns_limit_l_max 13
_diffrn_reflns_limit_l_min -13
_diffrn_reflns_number 11869
_diffrn_reflns_theta_full 27.61
_diffrn_reflns_theta_max 27.61
_diffrn_reflns_theta_min 2.13
_diffrn_standards_number 0
_exptl_absorpt_coefficient_mu 3.242
_exptl_absorpt_correction_T_max 0.7375
_exptl_absorpt_correction_T_min 0.5100
_exptl_absorpt_correction_type multi-scan
_exptl_absorpt_process_details '(SADABS; Bruker, 2009)'
_exptl_crystal_colour colourless
_exptl_crystal_density_diffrn 1.643
_exptl_crystal_density_method 'not measured'
_exptl_crystal_description block
_exptl_crystal_F_000 332
_exptl_crystal_size_max 0.24
_exptl_crystal_size_mid 0.17
_exptl_crystal_size_min 0.10
_refine_diff_density_max 0.515
_refine_diff_density_min -0.296
_refine_ls_extinction_method none
_refine_ls_goodness_of_fit_ref 1.032
_refine_ls_hydrogen_treatment mixed
_refine_ls_matrix_type full
_refine_ls_number_parameters 169
_refine_ls_number_reflns 3082
_refine_ls_number_restraints 0
_refine_ls_restrained_S_all 1.032
_refine_ls_R_factor_all 0.0296
_refine_ls_R_factor_gt 0.0244
_refine_ls_shift/su_max 0.001
_refine_ls_shift/su_mean 0.000
_refine_ls_structure_factor_coef Fsqd
_refine_ls_weighting_details 'calc w=1/[\s^2^(Fo^2^)+(0.0351P)^2^+0.1792P] where P=(Fo^2^+2Fc^2^)/3'
_refine_ls_weighting_scheme calc
_refine_ls_wR_factor_gt 0.0615
_refine_ls_wR_factor_ref 0.0636
_reflns_number_gt 2731
_reflns_number_total 3082
_reflns_threshold_expression I>2\s(I)
_cod_data_source_file bg2430.cif
_cod_data_source_block I
_cod_database_code 2233076
_cod_database_fobs_code 2233076

loop_
_symmetry_equiv_pos_as_xyz
'x, y, z'
'-x, -y, -z'

loop_
_atom_site_type_symbol
_atom_site_label
_atom_site_fract_x
_atom_site_fract_y
_atom_site_fract_z
_atom_site_U_iso_or_equiv
_atom_site_adp_type
_atom_site_calc_flag
_atom_site_refinement_flags
_atom_site_occupancy
_atom_site_symmetry_multiplicity
Br Br1 0.19969(3) -0.066508(19) 0.14451(2) 0.03256(8) Uani d . 1 2
S S1 0.19347(6) 0.56388(5) 0.18733(4) 0.02002(10) Uani d . 1 2
O O1 0.71390(18) 0.55476(13) 0.17068(13) 0.0206(2) Uani d . 1 2
O O2 0.8525(2) 1.01742(15) 0.34019(17) 0.0322(3) Uani d . 1 2
H H2O 0.925(4) 1.059(3) 0.409(3) 0.050(9) Uiso d . 1 2
O O3 0.8861(2) 0.82564(14) 0.41728(14) 0.0290(3) Uani d . 1 2
C C1 0.4055(2) 0.52528(18) 0.18780(17) 0.0180(3) Uani d . 1 2
C C2 0.4198(2) 0.38295(18) 0.17355(17) 0.0176(3) Uani d . 1 2
C C3 0.2914(3) 0.24052(18) 0.16819(18) 0.0196(3) Uani d . 1 2
H H3 0.1627 0.2202 0.1749 0.024 Uiso calc R 1 2
C C4 0.3645(3) 0.13091(19) 0.15246(18) 0.0213(3) Uani d . 1 2
C C5 0.5565(3) 0.1574(2) 0.14170(19) 0.0227(4) Uani d . 1 2
H H5 0.5989 0.0799 0.1316 0.027 Uiso calc R 1 2
C C6 0.6840(3) 0.2986(2) 0.14606(19) 0.0223(4) Uani d . 1 2
H H6 0.8119 0.3185 0.1379 0.027 Uiso calc R 1 2
C C7 0.6116(2) 0.40805(18) 0.16307(17) 0.0190(3) Uani d . 1 2
C C8 0.5840(3) 0.62221(18) 0.18556(17) 0.0184(3) Uani d . 1 2
C C9 0.6588(3) 0.78314(18) 0.19365(18) 0.0207(3) Uani d . 1 2
H H9A 0.5471 0.8131 0.1809 0.025 Uiso calc R 1 2
H H9B 0.7170 0.8019 0.1172 0.025 Uiso calc R 1 2
C C10 0.8114(3) 0.87651(19) 0.32922(19) 0.0210(3) Uani d . 1 2
C C11 0.2061(3) 0.6058(2) 0.37390(19) 0.0252(4) Uani d . 1 2
H H11 0.0865 0.6237 0.3795 0.030 Uiso calc R 1 2
C C12 0.3829(3) 0.7457(2) 0.4566(2) 0.0377(5) Uani d . 1 2
H H12A 0.3768 0.7682 0.5511 0.056 Uiso calc R 1 2
H H12B 0.3803 0.8259 0.4144 0.056 Uiso calc R 1 2
H H12C 0.5038 0.7317 0.4565 0.056 Uiso calc R 1 2
C C13 0.1986(3) 0.4754(2) 0.4379(2) 0.0326(4) Uani d . 1 2
H H13A 0.3110 0.4516 0.4314 0.049 Uiso calc R 1 2
H H13B 0.0780 0.3916 0.3882 0.049 Uiso calc R 1 2
H H13C 0.2020 0.5004 0.5344 0.049 Uiso calc R 1 2

loop_
_atom_site_aniso_label
_atom_site_aniso_U_11
_atom_site_aniso_U_22
_atom_site_aniso_U_33
_atom_site_aniso_U_12
_atom_site_aniso_U_13
_atom_site_aniso_U_23
Br1 0.03694(13) 0.01654(10) 0.04563(14) 0.00761(8) 0.01796(10) 0.00961(8)
S1 0.0193(2) 0.0200(2) 0.0201(2) 0.00800(17) 0.00334(17) 0.00490(16)
O1 0.0187(6) 0.0170(6) 0.0213(6) 0.0032(5) 0.0045(5) 0.0012(5)
O2 0.0399(8) 0.0150(6) 0.0274(8) 0.0067(6) -0.0091(7) -0.0003(5)
O3 0.0344(7) 0.0161(6) 0.0251(7) 0.0052(6) -0.0054(6) 0.0028(5)
C1 0.0203(8) 0.0175(8) 0.0139(8) 0.0061(7) 0.0033(6) 0.0025(6)
C2 0.0196(8) 0.0176(8) 0.0125(8) 0.0058(7) 0.0024(6) 0.0012(6)
C3 0.0208(8) 0.0190(8) 0.0179(8) 0.0061(7) 0.0063(7) 0.0041(6)
C4 0.0249(9) 0.0168(8) 0.0186(9) 0.0049(7) 0.0051(7) 0.0035(6)
C5 0.0270(9) 0.0209(8) 0.0203(9) 0.0119(7) 0.0041(7) 0.0025(7)
C6 0.0190(8) 0.0246(9) 0.0205(9) 0.0077(7) 0.0043(7) 0.0011(7)
C7 0.0193(8) 0.0189(8) 0.0137(8) 0.0034(7) 0.0028(6) 0.0013(6)
C8 0.0214(8) 0.0177(8) 0.0134(8) 0.0065(7) 0.0027(7) 0.0015(6)
C9 0.0220(8) 0.0160(8) 0.0183(9) 0.0026(7) 0.0029(7) 0.0032(6)
C10 0.0215(8) 0.0161(8) 0.0217(9) 0.0041(7) 0.0051(7) 0.0027(6)
C11 0.0270(9) 0.0309(10) 0.0212(9) 0.0140(8) 0.0094(8) 0.0056(7)
C12 0.0431(12) 0.0360(12) 0.0241(11) 0.0091(10) 0.0077(9) -0.0030(8)
C13 0.0361(11) 0.0423(12) 0.0268(10) 0.0185(10) 0.0136(9) 0.0148(9)

loop_
_atom_type_symbol
_atom_type_description
_atom_type_scat_dispersion_real
_atom_type_scat_dispersion_imag
_atom_type_scat_source
C C 0.0033 0.0016 'International Tables Vol C Tables 4.2.6.8 and 6.1.1.4'
H H 0.0000 0.0000 'International Tables Vol C Tables 4.2.6.8 and 6.1.1.4'
O O 0.0106 0.0060 'International Tables Vol C Tables 4.2.6.8 and 6.1.1.4'
S S 0.1246 0.1234 'International Tables Vol C Tables 4.2.6.8 and 6.1.1.4'
Br Br -0.2901 2.4595 'International Tables Vol C Tables 4.2.6.8 and 6.1.1.4'

loop_
_geom_angle_atom_site_label_1
_geom_angle_atom_site_label_2
_geom_angle_atom_site_label_3
_geom_angle
C1 S1 C11 103.26(8)
C7 O1 C8 105.80(12)
C10 O2 H2O 108(2)
C8 C1 C2 106.08(14)
C8 C1 S1 125.91(13)
C2 C1 S1 127.62(13)
C3 C2 C7 119.53(15)
C3 C2 C1 134.93(15)
C7 C2 C1 105.53(14)
C4 C3 C2 116.75(15)
C4 C3 H3 121.6
C2 C3 H3 121.6
C3 C4 C5 123.14(16)
C3 C4 Br1 119.60(13)
C5 C4 Br1 117.26(13)
C6 C5 C4 120.26(16)
C6 C5 H5 119.9
C4 C5 H5 119.9
C7 C6 C5 116.58(16)
C7 C6 H6 121.7
C5 C6 H6 121.7
O1 C7 C6 125.78(15)
O1 C7 C2 110.49(14)
C6 C7 C2 123.73(16)
C1 C8 O1 112.10(14)
C1 C8 C9 131.51(16)
O1 C8 C9 116.38(14)
C8 C9 C10 114.05(14)
C8 C9 H9A 108.7
C10 C9 H9A 108.7
C8 C9 H9B 108.7
C10 C9 H9B 108.7
H9A C9 H9B 107.6
O3 C10 O2 124.59(17)
O3 C10 C9 123.37(16)
O2 C10 C9 112.04(15)
C12 C11 C13 112.01(17)
C12 C11 S1 112.33(13)
C13 C11 S1 111.88(13)
C12 C11 H11 106.7
C13 C11 H11 106.7
S1 C11 H11 106.7
C11 C12 H12A 109.5
C11 C12 H12B 109.5
H12A C12 H12B 109.5
C11 C12 H12C 109.5
H12A C12 H12C 109.5
H12B C12 H12C 109.5
C11 C13 H13A 109.5
C11 C13 H13B 109.5
H13A C13 H13B 109.5
C11 C13 H13C 109.5
H13A C13 H13C 109.5
H13B C13 H13C 109.5

loop_
_geom_bond_atom_site_label_1
_geom_bond_atom_site_label_2
_geom_bond_distance
Br1 C4 1.8996(17)
S1 C1 1.7533(17)
S1 C11 1.8380(18)
O1 C7 1.373(2)
O1 C8 1.378(2)
O2 C10 1.308(2)
O2 H2O 0.74(3)
O3 C10 1.213(2)
C1 C8 1.354(2)
C1 C2 1.445(2)
C2 C3 1.393(2)
C2 C7 1.396(2)
C3 C4 1.382(2)
C3 H3 0.9300
C4 C5 1.396(3)
C5 C6 1.383(3)
C5 H5 0.9300
C6 C7 1.378(2)
C6 H6 0.9300
C8 C9 1.484(2)
C9 C10 1.504(2)
C9 H9A 0.9700
C9 H9B 0.9700
C11 C12 1.515(3)
C11 C13 1.519(3)
C11 H11 0.9800
C12 H12A 0.9600
C12 H12B 0.9600
C12 H12C 0.9600
C13 H13A 0.9600
C13 H13B 0.9600
C13 H13C 0.9600

loop_
_geom_hbond_atom_site_label_D
_geom_hbond_atom_site_label_H
_geom_hbond_atom_site_label_A
_geom_hbond_site_symmetry_A
_geom_hbond_distance_DH
_geom_hbond_distance_HA
_geom_hbond_distance_DA
_geom_hbond_angle_DHA
O2 H2O O3 2_776 0.74(3) 1.90(3) 2.640(2) 177(3)
C9 H9B Cg2 2_665 0.97 2.717(2) 3.376(2) 125.6

loop_
_geom_torsion_atom_site_label_1
_geom_torsion_atom_site_label_2
_geom_torsion_atom_site_label_3
_geom_torsion_atom_site_label_4
_geom_torsion
C11 S1 C1 C8 -95.71(16)
C11 S1 C1 C2 92.46(16)
C8 C1 C2 C3 -179.91(18)
S1 C1 C2 C3 -6.8(3)
C8 C1 C2 C7 -0.27(18)
S1 C1 C2 C7 172.85(13)
C7 C2 C3 C4 0.0(2)
C1 C2 C3 C4 179.61(18)
C2 C3 C4 C5 -0.2(3)
C2 C3 C4 Br1 179.88(12)
C3 C4 C5 C6 -0.2(3)
Br1 C4 C5 C6 179.71(13)
C4 C5 C6 C7 0.8(3)
C8 O1 C7 C6 179.14(17)
C8 O1 C7 C2 -0.24(17)
C5 C6 C7 O1 179.67(16)
C5 C6 C7 C2 -1.0(3)
C3 C2 C7 O1 -179.98(14)
C1 C2 C7 O1 0.32(18)
C3 C2 C7 C6 0.6(3)
C1 C2 C7 C6 -179.08(16)
C2 C1 C8 O1 0.13(19)
S1 C1 C8 O1 -173.14(12)
C2 C1 C8 C9 178.91(17)
S1 C1 C8 C9 5.6(3)
C7 O1 C8 C1 0.06(18)
C7 O1 C8 C9 -178.91(14)
C1 C8 C9 C10 109.0(2)
O1 C8 C9 C10 -72.23(19)
C8 C9 C10 O3 8.9(3)
C8 C9 C10 O2 -170.96(15)
C1 S1 C11 C12 66.06(16)
C1 S1 C11 C13 -60.93(15)

loop_
_cod_related_entry_id
_cod_related_entry_database
_cod_related_entry_code
1 ChemSpider 30657301
